data_4336630
loop_
_publ_author_name
'Mei Wang'
'Thomas Weyherm\"uller'
'Jason England'
'Karl Wieghardt'

_publ_section_title
;
 Molecular and Electronic Structures of Six-Coordinate "Low-Valent"
 [M(Mebpy)3]0 (M = Ti, V, Cr, Mo) and [M(tpy)2]0 (M = Ti, V, Cr), and
 Seven-Coordinate [MoF(Mebpy)3](PF6) and [MX(tpy)2](PF6) (M = Mo, X = Cl
 and M = W, X = F)
;
_journal_name_full 'Inorganic Chemistry'
_journal_page_first 12763
_journal_page_last 12776
_journal_paper_doi 10.1021/ic402037e
_journal_volume 52
_journal_year 2013
_chemical_compound_source 'toluene, pentane'
_chemical_formula_sum 'C30 H22 N6 Ti'
_chemical_formula_weight 514.44
_chemical_name_systematic
; 
 ? 
;
_space_group_IT_number 43
_symmetry_cell_setting orthorhombic
_symmetry_Int_Tables_number 43
_symmetry_space_group_name_Hall 'F 2 -2d'
_symmetry_space_group_name_H-M 'F d d 2'
_atom_sites_solution_hydrogens geom
_atom_sites_solution_primary direct
_atom_sites_solution_secondary difmap
_audit_block_code WGT-WM-005-01
_audit_creation_date 2012-11-12
_audit_creation_method SHELXL-97
_cell_angle_alpha 90.00
_cell_angle_beta 90.00
_cell_angle_gamma 90.00
_cell_formula_units_Z 32
_cell_length_a 39.123(5)
_cell_length_b 56.678(7)
_cell_length_c 8.4989(11)
_cell_measurement_reflns_used 9876
_cell_measurement_temperature 100(2)
_cell_measurement_theta_max 23.6127
_cell_measurement_theta_min 2.2028
_cell_volume 18846(4)
_computing_cell_refinement 'SAINT software (Bruker AXS, 2004)'
_computing_data_collection 'APEX2 (Bruker AXS, 2008)'
_computing_data_reduction 'SAINT software (Bruker AXS, 2004)'
_computing_structure_refinement 'SHELXL-97 (Sheldrick, 1997)'
_computing_structure_solution 'SHELXS-97 (Sheldrick, 1990)'
_diffrn_ambient_temperature 100(2)
_diffrn_detector_area_resol_mean 66.67
_diffrn_measured_fraction_theta_full 0.991
_diffrn_measured_fraction_theta_max 0.991
_diffrn_measurement_device_type 'Bruker-AXS Kappa Mach3 APEX-II'
_diffrn_measurement_method 'CCD \f- and \w-scans'
_diffrn_radiation_monochromator 'Incoatec Helios mirrors'
_diffrn_radiation_source '0.2 x 2mm^2^ focus rotating anode'
_diffrn_radiation_type MoK\a
_diffrn_radiation_wavelength 0.71073
_diffrn_reflns_av_R_equivalents 0.1189
_diffrn_reflns_av_sigmaI/netI 0.0678
_diffrn_reflns_limit_h_max 55
_diffrn_reflns_limit_h_min -56
_diffrn_reflns_limit_k_max 81
_diffrn_reflns_limit_k_min -81
_diffrn_reflns_limit_l_max 12
_diffrn_reflns_limit_l_min -12
_diffrn_reflns_number 135255
_diffrn_reflns_theta_full 30.80
_diffrn_reflns_theta_max 30.80
_diffrn_reflns_theta_min 1.26
_exptl_absorpt_coefficient_mu 0.397
_exptl_absorpt_correction_T_max 0.99464
_exptl_absorpt_correction_T_min 0.92363
_exptl_absorpt_correction_type gaussian
_exptl_absorpt_process_details 'SADABS (Bruker AXS, 2008)'
_exptl_crystal_colour black
_exptl_crystal_density_diffrn 1.451
_exptl_crystal_description needle
_exptl_crystal_F_000 8512
_exptl_crystal_size_max 0.22
_exptl_crystal_size_mid 0.02
_exptl_crystal_size_min 0.02
_refine_diff_density_max 0.480
_refine_diff_density_min -0.347
_refine_diff_density_rms 0.064
_refine_ls_abs_structure_details 'Flack H D (1983), Acta Cryst. A39, 876-881'
_refine_ls_abs_structure_Flack 0.001(16)
_refine_ls_extinction_method none
_refine_ls_goodness_of_fit_ref 1.050
_refine_ls_hydrogen_treatment constr
_refine_ls_matrix_type full
_refine_ls_number_parameters 667
_refine_ls_number_reflns 14605
_refine_ls_number_restraints 1
_refine_ls_restrained_S_all 1.050
_refine_ls_R_factor_all 0.0873
_refine_ls_R_factor_gt 0.0479
_refine_ls_shift/su_max 0.001
_refine_ls_shift/su_mean 0.000
_refine_ls_structure_factor_coef Fsqd
_refine_ls_weighting_details 'calc w=1/[\s^2^(Fo^2^)+(0.0390P)^2^+20.3929P] where P=(Fo^2^+2Fc^2^)/3'
_refine_ls_weighting_scheme calc
_refine_ls_wR_factor_gt 0.0905
_refine_ls_wR_factor_ref 0.1047
_reflns_number_gt 10515
_reflns_number_total 14605
_reflns_threshold_expression >2sigma(I)
_cod_data_source_file ic402037e_si_002_5.cif
_cod_data_source_block 6
_cod_database_code 4336630

loop_
_symmetry_equiv_pos_as_xyz
'x, y, z'
'-x, -y, z'
'x+1/4, -y+1/4, z+1/4'
'-x+1/4, y+1/4, z+1/4'
'x, y+1/2, z+1/2'
'-x, -y+1/2, z+1/2'
'x+1/4, -y+3/4, z+3/4'
'-x+1/4, y+3/4, z+3/4'
'x+1/2, y, z+1/2'
'-x+1/2, -y, z+1/2'
'x+3/4, -y+1/4, z+3/4'
'-x+3/4, y+1/4, z+3/4'
'x+1/2, y+1/2, z'
'-x+1/2, -y+1/2, z'
'x+3/4, -y+3/4, z+1/4'
'-x+3/4, y+3/4, z+1/4'

loop_
_atom_site_label
_atom_site_type_symbol
_atom_site_fract_x
_atom_site_fract_y
_atom_site_fract_z
_atom_site_U_iso_or_equiv
_atom_site_adp_type
_atom_site_occupancy
_atom_site_symmetry_multiplicity
_atom_site_calc_flag
_atom_site_refinement_flags
Ti1 Ti 0.148562(10) -0.001314(7) 0.97442(5) 0.02284(9) Uani 1 1 d .
N1 N 0.13049(5) -0.01582(3) 0.7571(3) 0.0238(4) Uani 1 1 d .
C2 C 0.15012(7) -0.01851(4) 0.6262(3) 0.0281(5) Uani 1 1 d .
H2 H 0.1728 -0.0124 0.6282 0.034 Uiso 1 1 calc R
C3 C 0.13912(7) -0.02945(4) 0.4919(3) 0.0297(5) Uani 1 1 d .
H3 H 0.1538 -0.0309 0.4033 0.036 Uiso 1 1 calc R
C4 C 0.10568(7) -0.03847(4) 0.4881(3) 0.0315(6) Uani 1 1 d .
H4 H 0.0973 -0.0462 0.3968 0.038 Uiso 1 1 calc R
C5 C 0.08528(7) -0.03589(4) 0.6179(3) 0.0280(5) Uani 1 1 d .
H5 H 0.0625 -0.0417 0.6161 0.034 Uiso 1 1 calc R
C6 C 0.09780(6) -0.02466(4) 0.7543(3) 0.0252(5) Uani 1 1 d .
C7 C 0.07929(6) -0.02087(4) 0.8972(3) 0.0251(5) Uani 1 1 d .
C8 C 0.04632(6) -0.02793(4) 0.9274(3) 0.0285(6) Uani 1 1 d .
H8 H 0.0340 -0.0366 0.8501 0.034 Uiso 1 1 calc R
C9 C 0.03065(7) -0.02244(5) 1.0714(3) 0.0330(6) Uani 1 1 d .
H9 H 0.0079 -0.0274 1.0928 0.040 Uiso 1 1 calc R
C10 C 0.04908(7) -0.00964(5) 1.1823(3) 0.0317(6) Uani 1 1 d .
H10 H 0.0386 -0.0055 1.2794 0.038 Uiso 1 1 calc R
C11 C 0.08248(6) -0.00281(4) 1.1528(3) 0.0253(5) Uani 1 1 d .
N12 N 0.09859(5) -0.00853(3) 1.0103(3) 0.0243(4) Uani 1 1 d .
C13 C 0.10383(6) 0.01042(4) 1.2546(3) 0.0261(5) Uani 1 1 d .
C14 C 0.09436(7) 0.02029(5) 1.4000(3) 0.0312(6) Uani 1 1 d .
H14 H 0.0721 0.0175 1.4404 0.037 Uiso 1 1 calc R
C15 C 0.11670(7) 0.03375(5) 1.4836(4) 0.0372(6) Uani 1 1 d .
H15 H 0.1101 0.0403 1.5819 0.045 Uiso 1 1 calc R
C16 C 0.14948(7) 0.03783(5) 1.4232(3) 0.0338(6) Uani 1 1 d .
H16 H 0.1653 0.0474 1.4784 0.041 Uiso 1 1 calc R
C17 C 0.15813(7) 0.02757(4) 1.2821(3) 0.0297(6) Uani 1 1 d .
H17 H 0.1805 0.0301 1.2426 0.036 Uiso 1 1 calc R
N18 N 0.13650(5) 0.01410(3) 1.1964(2) 0.0246(4) Uani 1 1 d .
N21 N 0.15726(5) 0.03390(4) 0.8947(3) 0.0254(5) Uani 1 1 d .
C22 C 0.13234(7) 0.05044(5) 0.8859(3) 0.0314(6) Uani 1 1 d .
H22 H 0.1094 0.0456 0.9042 0.038 Uiso 1 1 calc R
C23 C 0.13824(8) 0.07359(5) 0.8522(4) 0.0375(7) Uani 1 1 d .
H23 H 0.1200 0.0847 0.8506 0.045 Uiso 1 1 calc R
C24 C 0.17190(8) 0.08068(5) 0.8200(4) 0.0380(7) Uani 1 1 d .
H24 H 0.1767 0.0966 0.7921 0.046 Uiso 1 1 calc R
C25 C 0.19767(7) 0.06443(5) 0.8292(3) 0.0339(6) Uani 1 1 d .
H25 H 0.2206 0.0691 0.8087 0.041 Uiso 1 1 calc R
C26 C 0.19034(7) 0.04086(4) 0.8689(3) 0.0268(5) Uani 1 1 d .
C27 C 0.21488(6) 0.02254(4) 0.8944(3) 0.0273(5) Uani 1 1 d .
C28 C 0.24965(7) 0.02457(5) 0.8754(3) 0.0324(6) Uani 1 1 d .
H28 H 0.2590 0.0390 0.8386 0.039 Uiso 1 1 calc R
C29 C 0.27122(7) 0.00577(5) 0.9092(3) 0.0358(6) Uani 1 1 d .
H29 H 0.2952 0.0072 0.8950 0.043 Uiso 1 1 calc R
C30 C 0.25687(7) -0.01520(5) 0.9643(3) 0.0348(6) Uani 1 1 d .
H30 H 0.2712 -0.0281 0.9901 0.042 Uiso 1 1 calc R
C31 C 0.22168(6) -0.01725(4) 0.9819(3) 0.0290(5) Uani 1 1 d .
N32 N 0.19985(5) 0.00162(4) 0.9475(2) 0.0244(4) Uani 1 1 d .
C33 C 0.20372(7) -0.03774(4) 1.0324(3) 0.0276(5) Uani 1 1 d .
C34 C 0.21833(8) -0.05987(5) 1.0663(4) 0.0370(6) Uani 1 1 d .
H34 H 0.2424 -0.0619 1.0584 0.044 Uiso 1 1 calc R
C35 C 0.19845(8) -0.07827(5) 1.1099(3) 0.0398(7) Uani 1 1 d .
H35 H 0.2084 -0.0931 1.1343 0.048 Uiso 1 1 calc R
C36 C 0.16299(8) -0.07512(5) 1.1185(4) 0.0390(7) Uani 1 1 d .
H36 H 0.1485 -0.0878 1.1479 0.047 Uiso 1 1 calc R
C37 C 0.14967(7) -0.05347(5) 1.0837(3) 0.0331(6) Uani 1 1 d .
H37 H 0.1256 -0.0516 1.0888 0.040 Uiso 1 1 calc R
N38 N 0.16880(5) -0.03455(4) 1.0424(2) 0.0267(5) Uani 1 1 d .
Ti2 Ti 0.012372(11) 0.108600(7) 0.75595(5) 0.02242(9) Uani 1 1 d .
N41 N -0.00521(5) 0.10227(4) 0.5278(2) 0.0259(4) Uani 1 1 d .
C42 C -0.01859(7) 0.11946(5) 0.4319(3) 0.0326(6) Uani 1 1 d .
H42 H -0.0172 0.1354 0.4657 0.039 Uiso 1 1 calc R
C43 C -0.03378(8) 0.11480(6) 0.2902(3) 0.0403(7) Uani 1 1 d .
H43 H -0.0426 0.1272 0.2273 0.048 Uiso 1 1 calc R
C44 C -0.03606(7) 0.09112(6) 0.2392(4) 0.0431(7) Uani 1 1 d .
H44 H -0.0468 0.0874 0.1420 0.052 Uiso 1 1 calc R
C45 C -0.02282(7) 0.07384(5) 0.3304(3) 0.0365(7) Uani 1 1 d .
H45 H -0.0241 0.0579 0.2959 0.044 Uiso 1 1 calc R
C46 C -0.00714(6) 0.07899(4) 0.4758(3) 0.0288(5) Uani 1 1 d .
C47 C 0.00746(6) 0.06272(4) 0.5825(3) 0.0266(5) Uani 1 1 d .
C48 C 0.01195(7) 0.03846(5) 0.5598(3) 0.0329(6) Uani 1 1 d .
H48 H 0.0043 0.0314 0.4647 0.040 Uiso 1 1 calc R
C49 C 0.02726(7) 0.02461(4) 0.6733(4) 0.0339(6) Uani 1 1 d .
H49 H 0.0305 0.0082 0.6565 0.041 Uiso 1 1 calc R
C50 C 0.03810(6) 0.03535(4) 0.8153(3) 0.0304(6) Uani 1 1 d .
H50 H 0.0487 0.0261 0.8949 0.036 Uiso 1 1 calc R
C51 C 0.03326(6) 0.05904(4) 0.8378(3) 0.0260(5) Uani 1 1 d .
N52 N 0.01845(5) 0.07345(3) 0.7228(3) 0.0241(4) Uani 1 1 d .
C53 C 0.04222(6) 0.07196(4) 0.9788(3) 0.0251(5) Uani 1 1 d .
C54 C 0.05693(7) 0.06236(5) 1.1158(3) 0.0293(6) Uani 1 1 d .
H54 H 0.0616 0.0459 1.1214 0.035 Uiso 1 1 calc R
C55 C 0.06458(7) 0.07661(5) 1.2410(3) 0.0325(6) Uani 1 1 d .
H55 H 0.0745 0.0702 1.3335 0.039 Uiso 1 1 calc R
C56 C 0.05755(6) 0.10071(5) 1.2310(3) 0.0314(6) Uani 1 1 d .
H56 H 0.0628 0.1110 1.3162 0.038 Uiso 1 1 calc R
C57 C 0.04292(7) 0.10936(5) 1.0955(3) 0.0290(5) Uani 1 1 d .
H57 H 0.0380 0.1258 1.0895 0.035 Uiso 1 1 calc R
N58 N 0.03515(5) 0.09559(3) 0.9704(3) 0.0242(4) Uani 1 1 d .
N61 N -0.04003(6) 0.11240(4) 0.8219(3) 0.0338(5) Uani 1 1 d .
C62 C -0.06333(7) 0.09487(6) 0.8067(4) 0.0416(7) Uani 1 1 d .
H62 H -0.0558 0.0802 0.7646 0.050 Uiso 1 1 calc R
C63 C -0.09698(9) 0.09681(7) 0.8481(4) 0.0521(9) Uani 1 1 d .
H63 H -0.1125 0.0841 0.8357 0.062 Uiso 1 1 calc R
C64 C -0.10730(10) 0.11841(7) 0.9092(5) 0.0582(10) Uani 1 1 d .
H64 H -0.1305 0.1205 0.9386 0.070 Uiso 1 1 calc R
C65 C -0.08554(9) 0.13640(7) 0.9279(4) 0.0535(9) Uani 1 1 d .
H65 H -0.0933 0.1510 0.9701 0.064 Uiso 1 1 calc R
C66 C -0.05020(8) 0.13341(5) 0.8831(3) 0.0395(7) Uani 1 1 d .
C67 C -0.02414(9) 0.15058(5) 0.8895(3) 0.0395(7) Uani 1 1 d .
C68 C -0.02751(11) 0.17322(6) 0.9458(4) 0.0539(9) Uani 1 1 d .
H68 H -0.0488 0.1785 0.9871 0.065 Uiso 1 1 calc R
C69 C 0.00042(11) 0.18835(6) 0.9420(4) 0.0572(9) Uani 1 1 d .
H69 H -0.0020 0.2041 0.9786 0.069 Uiso 1 1 calc R
C70 C 0.03168(11) 0.18086(5) 0.8857(4) 0.0552(10) Uani 1 1 d .
H70 H 0.0508 0.1912 0.8875 0.066 Uiso 1 1 calc R
C71 C 0.03490(9) 0.15769(5) 0.8254(4) 0.0427(7) Uani 1 1 d .
N72 N 0.00721(7) 0.14246(4) 0.8251(3) 0.0358(6) Uani 1 1 d .
C73 C 0.06411(8) 0.14750(5) 0.7614(4) 0.0382(7) Uani 1 1 d .
C74 C 0.09718(9) 0.15757(6) 0.7576(4) 0.0537(9) Uani 1 1 d .
H74 H 0.1011 0.1727 0.8023 0.064 Uiso 1 1 calc R
C75 C 0.12300(9) 0.14568(7) 0.6905(4) 0.0555(10) Uani 1 1 d .
H75 H 0.1452 0.1525 0.6907 0.067 Uiso 1 1 calc R
C76 C 0.11853(9) 0.12378(7) 0.6209(4) 0.0515(9) Uani 1 1 d .
H76 H 0.1368 0.1159 0.5693 0.062 Uiso 1 1 calc R
C77 C 0.08569(8) 0.11379(6) 0.6301(4) 0.0425(7) Uani 1 1 d .
H77 H 0.0822 0.0985 0.5869 0.051 Uiso 1 1 calc R
N78 N 0.05916(6) 0.12484(4) 0.6973(3) 0.0335(5) Uani 1 1 d .

loop_
_atom_site_aniso_label
_atom_site_aniso_U_11
_atom_site_aniso_U_22
_atom_site_aniso_U_33
_atom_site_aniso_U_23
_atom_site_aniso_U_13
_atom_site_aniso_U_12
Ti1 0.02110(19) 0.0247(2) 0.0227(2) 0.00072(17) 0.00051(18) -0.00182(17)
N1 0.0233(10) 0.0232(10) 0.0248(11) 0.0010(9) -0.0016(9) -0.0005(8)
C2 0.0317(14) 0.0236(12) 0.0288(13) 0.0033(10) 0.0005(11) -0.0024(10)
C3 0.0370(14) 0.0275(12) 0.0245(13) 0.0010(11) 0.0012(12) 0.0034(10)
C4 0.0415(15) 0.0254(12) 0.0277(14) -0.0021(11) -0.0104(13) 0.0012(10)
C5 0.0268(13) 0.0243(12) 0.0329(14) 0.0051(10) -0.0060(11) -0.0033(10)
C6 0.0245(12) 0.0208(11) 0.0303(13) 0.0026(10) -0.0070(11) 0.0000(9)
C7 0.0222(12) 0.0253(12) 0.0278(13) 0.0063(10) -0.0035(10) -0.0019(9)
C8 0.0228(13) 0.0285(13) 0.0343(14) 0.0074(11) -0.0045(11) -0.0040(10)
C9 0.0202(12) 0.0346(14) 0.0442(16) 0.0102(12) 0.0021(11) -0.0009(11)
C10 0.0270(13) 0.0364(14) 0.0317(14) 0.0106(11) 0.0047(11) 0.0028(11)
C11 0.0226(12) 0.0291(13) 0.0241(12) 0.0074(10) 0.0011(10) 0.0057(10)
N12 0.0229(10) 0.0258(10) 0.0243(10) 0.0039(8) -0.0001(9) 0.0001(8)
C13 0.0274(12) 0.0262(11) 0.0246(12) 0.0084(10) 0.0039(11) 0.0054(10)
C14 0.0306(14) 0.0360(14) 0.0268(13) 0.0063(11) 0.0012(11) 0.0087(11)
C15 0.0489(17) 0.0371(15) 0.0255(14) -0.0012(12) 0.0001(13) 0.0157(12)
C16 0.0391(16) 0.0323(14) 0.0301(14) -0.0031(11) -0.0067(13) 0.0030(12)
C17 0.0302(14) 0.0286(13) 0.0303(14) 0.0002(10) -0.0026(11) 0.0015(10)
N18 0.0247(10) 0.0242(10) 0.0249(11) 0.0025(8) -0.0002(8) 0.0024(8)
N21 0.0212(10) 0.0290(11) 0.0261(11) 0.0017(9) 0.0005(9) -0.0023(8)
C22 0.0276(14) 0.0346(14) 0.0320(15) 0.0045(11) 0.0001(11) 0.0022(11)
C23 0.0364(16) 0.0348(15) 0.0413(17) 0.0071(12) -0.0024(13) 0.0036(12)
C24 0.0481(17) 0.0284(14) 0.0375(16) 0.0072(12) -0.0055(14) -0.0058(13)
C25 0.0330(15) 0.0340(14) 0.0348(15) 0.0044(12) 0.0045(12) -0.0080(12)
C26 0.0274(13) 0.0307(13) 0.0223(12) -0.0005(10) 0.0005(10) -0.0046(10)
C27 0.0262(13) 0.0275(13) 0.0281(13) -0.0021(10) -0.0002(11) -0.0033(10)
C28 0.0282(13) 0.0374(15) 0.0314(14) -0.0039(11) 0.0017(11) -0.0086(11)
C29 0.0228(13) 0.0460(17) 0.0386(16) -0.0082(13) -0.0005(12) 0.0001(12)
C30 0.0293(14) 0.0394(15) 0.0356(15) -0.0055(12) -0.0031(12) 0.0034(11)
C31 0.0266(12) 0.0311(12) 0.0293(14) -0.0040(11) -0.0037(11) 0.0056(10)
N32 0.0220(9) 0.0271(10) 0.0240(11) -0.0018(8) 0.0002(8) -0.0001(8)
C33 0.0307(13) 0.0292(13) 0.0231(13) -0.0027(10) -0.0040(10) 0.0039(10)
C34 0.0381(15) 0.0331(14) 0.0397(16) -0.0032(12) -0.0112(13) 0.0060(12)
C35 0.0552(19) 0.0291(14) 0.0351(16) 0.0020(12) -0.0099(14) 0.0057(13)
C36 0.0507(18) 0.0305(14) 0.0357(16) 0.0056(12) -0.0038(14) -0.0058(13)
C37 0.0383(15) 0.0314(13) 0.0297(14) 0.0046(11) -0.0020(12) -0.0047(12)
N38 0.0299(11) 0.0284(11) 0.0218(11) 0.0005(8) -0.0019(9) -0.0022(9)
Ti2 0.0245(2) 0.02043(19) 0.0224(2) -0.00135(17) -0.00053(18) 0.00129(17)
N41 0.0249(11) 0.0299(11) 0.0229(10) -0.0015(8) 0.0015(8) -0.0008(8)
C42 0.0310(14) 0.0380(15) 0.0290(14) 0.0019(11) -0.0007(11) 0.0012(11)
C43 0.0406(17) 0.0535(18) 0.0268(15) 0.0048(12) -0.0011(12) 0.0044(14)
C44 0.0389(16) 0.069(2) 0.0215(13) -0.0066(14) -0.0028(13) -0.0076(14)
C45 0.0339(15) 0.0465(17) 0.0292(15) -0.0114(13) 0.0055(12) -0.0078(12)
C46 0.0240(13) 0.0348(13) 0.0277(13) -0.0053(11) 0.0058(11) -0.0056(10)
C47 0.0253(13) 0.0271(12) 0.0274(13) -0.0060(10) 0.0083(10) -0.0054(10)
C48 0.0286(14) 0.0332(14) 0.0371(15) -0.0123(12) 0.0119(12) -0.0084(11)
C49 0.0314(14) 0.0228(12) 0.0476(17) -0.0064(11) 0.0145(13) -0.0038(11)
C50 0.0257(13) 0.0244(13) 0.0410(16) 0.0019(11) 0.0090(12) 0.0011(10)
C51 0.0211(12) 0.0239(12) 0.0329(14) 0.0044(10) 0.0056(10) -0.0007(9)
N52 0.0210(10) 0.0232(9) 0.0280(11) -0.0030(8) 0.0036(9) -0.0017(7)
C53 0.0195(11) 0.0251(11) 0.0308(13) 0.0045(10) 0.0047(10) -0.0012(9)
C54 0.0268(13) 0.0269(12) 0.0341(14) 0.0083(11) 0.0056(11) 0.0052(10)
C55 0.0299(13) 0.0399(14) 0.0276(14) 0.0087(12) -0.0005(11) 0.0045(11)
C56 0.0321(14) 0.0358(13) 0.0262(14) 0.0016(11) -0.0027(12) -0.0027(11)
C57 0.0299(13) 0.0277(13) 0.0294(14) 0.0019(11) 0.0024(11) 0.0002(11)
N58 0.0238(10) 0.0233(10) 0.0256(11) 0.0015(8) 0.0013(9) 0.0013(8)
N61 0.0346(13) 0.0435(14) 0.0233(11) 0.0023(10) -0.0002(10) 0.0075(10)
C62 0.0324(15) 0.0609(19) 0.0314(15) 0.0022(14) -0.0024(12) -0.0032(14)
C63 0.0417(18) 0.074(2) 0.0406(19) 0.0095(17) 0.0020(15) -0.0029(17)
C64 0.044(2) 0.081(3) 0.050(2) 0.0165(19) 0.0038(17) 0.0168(19)
C65 0.054(2) 0.066(2) 0.0404(19) 0.0137(16) 0.0096(16) 0.0277(18)
C66 0.0493(18) 0.0429(16) 0.0262(14) 0.0077(12) 0.0023(13) 0.0166(14)
C67 0.066(2) 0.0299(14) 0.0231(14) 0.0011(11) 0.0003(14) 0.0233(14)
C68 0.086(3) 0.0422(18) 0.0338(18) -0.0020(14) 0.0011(17) 0.0208(18)
C69 0.096(3) 0.0384(17) 0.0370(19) -0.0057(14) -0.003(2) 0.006(2)
C70 0.097(3) 0.0315(16) 0.0374(18) 0.0057(13) -0.013(2) -0.0082(17)
C71 0.067(2) 0.0308(14) 0.0297(15) 0.0058(12) -0.0095(15) -0.0066(14)
N72 0.0559(16) 0.0240(11) 0.0274(12) 0.0031(9) -0.0071(11) 0.0011(11)
C73 0.0460(16) 0.0342(14) 0.0344(15) 0.0161(12) -0.0161(14) -0.0191(12)
C74 0.056(2) 0.0522(19) 0.053(2) 0.0140(17) -0.0157(18) -0.0189(16)
C75 0.047(2) 0.066(2) 0.053(2) 0.0263(18) -0.0129(17) -0.0116(17)
C76 0.0447(19) 0.065(2) 0.045(2) 0.0260(17) -0.0060(16) 0.0011(17)
C77 0.0347(16) 0.058(2) 0.0344(16) 0.0146(15) -0.0019(13) 0.0036(14)
N78 0.0332(12) 0.0427(13) 0.0246(12) 0.0112(10) -0.0059(10) -0.0021(10)

loop_
_atom_type_symbol
_atom_type_description
_atom_type_scat_dispersion_real
_atom_type_scat_dispersion_imag
_atom_type_scat_source
C C 0.0033 0.0016 'International Tables Vol C Tables 4.2.6.8 and 6.1.1.4'
H H 0.0000 0.0000 'International Tables Vol C Tables 4.2.6.8 and 6.1.1.4'
N N 0.0061 0.0033 'International Tables Vol C Tables 4.2.6.8 and 6.1.1.4'
Ti Ti 0.2776 0.4457 'International Tables Vol C Tables 4.2.6.8 and 6.1.1.4'

loop_
_geom_angle_atom_site_label_1
_geom_angle_atom_site_label_2
_geom_angle_atom_site_label_3
_geom_angle
N12 Ti1 N32 172.65(8)
N12 Ti1 N38 98.06(8)
N32 Ti1 N38 74.59(8)
N12 Ti1 N18 74.65(8)
N32 Ti1 N18 106.57(8)
N38 Ti1 N18 101.85(8)
N12 Ti1 N21 113.04(8)
N32 Ti1 N21 74.31(8)
N38 Ti1 N21 148.89(8)
N18 Ti1 N21 86.17(8)
N12 Ti1 N1 74.52(8)
N32 Ti1 N1 105.14(8)
N38 Ti1 N1 90.98(8)
N18 Ti1 N1 147.93(8)
N21 Ti1 N1 97.92(8)
C2 N1 C6 118.1(2)
C2 N1 Ti1 124.17(16)
C6 N1 Ti1 117.53(17)
N1 C2 C3 123.7(2)
C2 C3 C4 118.5(3)
C5 C4 C3 119.0(2)
C4 C5 C6 120.5(2)
N1 C6 C5 120.1(2)
N1 C6 C7 113.7(2)
C5 C6 C7 126.1(2)
C8 C7 N12 121.3(2)
C8 C7 C6 126.2(2)
N12 C7 C6 112.5(2)
C7 C8 C9 120.5(3)
C10 C9 C8 118.7(2)
C11 C10 C9 120.8(3)
C10 C11 N12 121.0(2)
C10 C11 C13 126.4(2)
N12 C11 C13 112.6(2)
C11 N12 C7 117.6(2)
C11 N12 Ti1 121.22(16)
C7 N12 Ti1 121.08(16)
N18 C13 C14 119.8(2)
N18 C13 C11 113.9(2)
C14 C13 C11 126.3(2)
C15 C14 C13 120.8(3)
C14 C15 C16 119.3(3)
C17 C16 C15 118.4(3)
N18 C17 C16 123.7(3)
C17 N18 C13 118.0(2)
C17 N18 Ti1 124.71(17)
C13 N18 Ti1 117.27(17)
C22 N21 C26 118.2(2)
C22 N21 Ti1 123.35(17)
C26 N21 Ti1 118.04(17)
N21 C22 C23 123.8(3)
C22 C23 C24 118.4(3)
C25 C24 C23 119.2(3)
C24 C25 C26 120.2(3)
N21 C26 C25 120.2(2)
N21 C26 C27 113.6(2)
C25 C26 C27 126.1(2)
C28 C27 N32 121.7(2)
C28 C27 C26 125.8(2)
N32 C27 C26 112.4(2)
C27 C28 C29 120.8(3)
C28 C29 C30 118.6(2)
C31 C30 C29 120.4(3)
C30 C31 N32 121.2(2)
C30 C31 C33 126.1(2)
N32 C31 C33 112.6(2)
C27 N32 C31 117.3(2)
C27 N32 Ti1 121.51(16)
C31 N32 Ti1 121.21(16)
N38 C33 C34 120.4(2)
N38 C33 C31 113.6(2)
C34 C33 C31 126.0(2)
C35 C34 C33 120.6(3)
C34 C35 C36 119.0(3)
C37 C36 C35 118.8(3)
N38 C37 C36 123.8(3)
C37 N38 C33 117.3(2)
C37 N38 Ti1 124.53(18)
C33 N38 Ti1 117.93(16)
N72 Ti2 N52 171.02(9)
N72 Ti2 N41 113.63(9)
N52 Ti2 N41 74.98(8)
N72 Ti2 N78 74.95(10)
N52 Ti2 N78 107.13(9)
N41 Ti2 N78 98.14(8)
N72 Ti2 N61 74.43(10)
N52 Ti2 N61 104.38(8)
N41 Ti2 N61 86.83(8)
N78 Ti2 N61 148.33(9)
N72 Ti2 N58 96.92(8)
N52 Ti2 N58 74.51(8)
N41 Ti2 N58 149.45(8)
N78 Ti2 N58 89.45(8)
N61 Ti2 N58 102.07(8)
C42 N41 C46 117.6(2)
C42 N41 Ti2 123.67(17)
C46 N41 Ti2 118.35(17)
C43 C42 N41 123.4(3)
C42 C43 C44 118.7(3)
C45 C44 C43 119.2(3)
C44 C45 C46 121.3(3)
N41 C46 C45 119.8(2)
N41 C46 C47 113.1(2)
C45 C46 C47 127.1(2)
C48 C47 N52 120.2(2)
C48 C47 C46 127.1(2)
N52 C47 C46 112.7(2)
C49 C48 C47 121.1(3)
C48 C49 C50 118.8(2)
C51 C50 C49 119.9(3)
C50 C51 N52 122.2(2)
C50 C51 C53 125.3(2)
N52 C51 C53 112.5(2)
C51 N52 C47 117.8(2)
C51 N52 Ti2 121.72(16)
C47 N52 Ti2 120.46(17)
N58 C53 C54 120.2(2)
N58 C53 C51 113.8(2)
C54 C53 C51 126.0(2)
C55 C54 C53 120.3(2)
C54 C55 C56 119.1(3)
C57 C56 C55 118.8(3)
N58 C57 C56 123.0(2)
C57 N58 C53 118.5(2)
C57 N58 Ti2 123.98(16)
C53 N58 Ti2 117.48(17)
C62 N61 C66 118.8(3)
C62 N61 Ti2 123.2(2)
C66 N61 Ti2 118.0(2)
N61 C62 C63 124.4(3)
C62 C63 C64 116.5(3)
C65 C64 C63 122.1(3)
C64 C65 C66 119.2(3)
N61 C66 C67 114.0(3)
N61 C66 C65 118.9(3)
C67 C66 C65 127.0(3)
C68 C67 C66 126.0(3)
C68 C67 N72 121.3(3)
C66 C67 N72 112.7(2)
C67 C68 C69 119.5(3)
C70 C69 C68 121.0(3)
C69 C70 C71 119.3(3)
N72 C71 C73 112.5(3)
N72 C71 C70 120.6(3)
C73 C71 C70 126.9(3)
C71 N72 C67 118.2(2)
C71 N72 Ti2 121.0(2)
C67 N72 Ti2 120.48(19)
C71 C73 N78 114.6(2)
C71 C73 C74 126.3(3)
N78 C73 C74 119.0(3)
C75 C74 C73 119.7(3)
C74 C75 C76 122.4(3)
C75 C76 C77 116.9(3)
N78 C77 C76 122.9(3)
C77 N78 C73 119.0(3)
C77 N78 Ti2 124.7(2)
C73 N78 Ti2 115.22(19)

loop_
_geom_bond_atom_site_label_1
_geom_bond_atom_site_label_2
_geom_bond_distance
Ti1 N12 2.021(2)
Ti1 N32 2.026(2)
Ti1 N38 2.123(2)
Ti1 N18 2.132(2)
Ti1 N21 2.135(2)
Ti1 N1 2.142(2)
N1 C2 1.360(3)
N1 C6 1.374(3)
C2 C3 1.368(4)
C3 C4 1.405(4)
C4 C5 1.370(4)
C5 C6 1.410(4)
C6 C7 1.430(4)
C7 C8 1.375(3)
C7 N12 1.409(3)
C8 C9 1.404(4)
C9 C10 1.390(4)
C10 C11 1.385(4)
C11 N12 1.403(3)
C11 C13 1.418(4)
C13 N18 1.386(3)
C13 C14 1.406(4)
C14 C15 1.360(4)
C15 C16 1.400(4)
C16 C17 1.375(4)
C17 N18 1.352(3)
N21 C22 1.355(3)
N21 C26 1.370(3)
C22 C23 1.362(4)
C23 C24 1.404(4)
C24 C25 1.368(4)
C25 C26 1.408(4)
C26 C27 1.431(4)
C27 C28 1.375(4)
C27 N32 1.398(3)
C28 C29 1.389(4)
C29 C30 1.396(4)
C30 C31 1.390(4)
C31 N32 1.399(3)
C31 C33 1.424(4)
C33 N38 1.380(3)
C33 C34 1.408(4)
C34 C35 1.353(4)
C35 C36 1.401(4)
C36 C37 1.366(4)
C37 N38 1.354(3)
Ti2 N72 2.017(2)
Ti2 N52 2.0262(19)
Ti2 N41 2.089(2)
Ti2 N78 2.109(2)
Ti2 N61 2.136(2)
Ti2 N58 2.159(2)
N41 C42 1.374(3)
N41 C46 1.394(3)
C42 C43 1.369(4)
C43 C44 1.413(4)
C44 C45 1.352(4)
C45 C46 1.410(4)
C46 C47 1.414(4)
C47 C48 1.400(3)
C47 N52 1.406(3)
C48 C49 1.380(4)
C49 C50 1.417(4)
C50 C51 1.369(3)
C51 N52 1.399(3)
C51 C53 1.448(4)
C53 N58 1.369(3)
C53 C54 1.409(4)
C54 C55 1.369(4)
C55 C56 1.396(4)
C56 C57 1.377(4)
C57 N58 1.353(3)
N61 C62 1.354(4)
N61 C66 1.359(4)
C62 C63 1.367(4)
C63 C64 1.390(5)
C64 C65 1.338(5)
C65 C66 1.444(4)
C66 C67 1.410(4)
C67 C68 1.376(4)
C67 N72 1.420(4)
C68 C69 1.389(5)
C69 C70 1.380(5)
C70 C71 1.415(4)
C71 N72 1.386(4)
C71 C73 1.391(5)
C73 N78 1.408(4)
C73 C74 1.415(4)
C74 C75 1.342(5)
C75 C76 1.386(5)
C76 C77 1.406(4)
C77 N78 1.340(4)
